data_4028452
loop_
_publ_author_name
'Jun Ma'
'Mark W. Peczuh'

_publ_section_title
;
 Positioning and Configuration of Key Atoms Influence the Topology of
 [13]-Macrodiolides
;
_journal_name_full 'Journal of Organic Chemistry'
_journal_page_first 7414
_journal_page_last 7422
_journal_paper_doi 10.1021/jo400383g
_journal_volume 78
_journal_year 2013
_chemical_formula_sum 'C13 H20 O4'
_chemical_formula_weight 240.29
_chemical_name_systematic
; 
 ? 
;
_space_group_IT_number 2
_symmetry_cell_setting triclinic
_symmetry_space_group_name_Hall '-P 1'
_symmetry_space_group_name_H-M 'P -1'
_atom_sites_solution_hydrogens geom
_atom_sites_solution_primary direct
_atom_sites_solution_secondary difmap
_audit_creation_method SHELXL-97
_cell_angle_alpha 106.680(7)
_cell_angle_beta 99.245(7)
_cell_angle_gamma 111.357(8)
_cell_formula_units_Z 2
_cell_length_a 7.9072(4)
_cell_length_b 8.6722(4)
_cell_length_c 11.1569(8)
_cell_measurement_reflns_used 24160
_cell_measurement_temperature 150(2)
_cell_measurement_theta_max 30.6
_cell_measurement_theta_min 3.0
_cell_volume 651.69(9)
_computing_cell_refinement 'CrystalClear-SM Expert 2.0 r12 (Rigaku, 2011)'
_computing_data_collection 'CrystalClear-SM Expert 2.0 r12 (Rigaku, 2011)'
_computing_data_reduction 'CrystalClear-SM Expert 2.0 r12 (Rigaku, 2011)'
_computing_publication_material 'SHELXL-97 (Sheldrick, 2008)'
_computing_structure_refinement 'SHELXL-97 (Sheldrick, 2008)'
_computing_structure_solution 'SHELXS-97 (Sheldrick, 2008)'
_diffrn_ambient_temperature 150(2)
_diffrn_detector_area_resol_mean 10
_diffrn_measured_fraction_theta_full 0.997
_diffrn_measured_fraction_theta_max 0.997
_diffrn_measurement_device_type 'Rigaku R-AXIS RAPID imaging plate'
_diffrn_measurement_method \w
_diffrn_radiation_monochromator graphite
_diffrn_radiation_source 'fine-focus sealed tube'
_diffrn_radiation_type MoK\a
_diffrn_radiation_wavelength 0.71075
_diffrn_reflns_av_R_equivalents 0.0203
_diffrn_reflns_av_sigmaI/netI 0.0104
_diffrn_reflns_limit_h_max 9
_diffrn_reflns_limit_h_min -9
_diffrn_reflns_limit_k_max 10
_diffrn_reflns_limit_k_min -10
_diffrn_reflns_limit_l_max 13
_diffrn_reflns_limit_l_min -13
_diffrn_reflns_number 19265
_diffrn_reflns_theta_full 25.02
_diffrn_reflns_theta_max 25.02
_diffrn_reflns_theta_min 2.99
_exptl_absorpt_coefficient_mu 0.090
_exptl_absorpt_correction_T_max 0.9938
_exptl_absorpt_correction_T_min 0.9823
_exptl_absorpt_correction_type multi-scan
_exptl_absorpt_process_details 'Jacobson, R. (1998) Private Communication'
_exptl_crystal_colour Colorless
_exptl_crystal_density_diffrn 1.225
_exptl_crystal_description Block
_exptl_crystal_F_000 260
_exptl_crystal_size_max 0.20
_exptl_crystal_size_mid 0.15
_exptl_crystal_size_min 0.07
_refine_diff_density_max 0.516
_refine_diff_density_min -0.346
_refine_diff_density_rms 0.042
_refine_ls_extinction_method none
_refine_ls_goodness_of_fit_ref 1.105
_refine_ls_hydrogen_treatment constr
_refine_ls_matrix_type full
_refine_ls_number_parameters 193
_refine_ls_number_reflns 2302
_refine_ls_number_restraints 154
_refine_ls_restrained_S_all 1.155
_refine_ls_R_factor_all 0.0551
_refine_ls_R_factor_gt 0.0511
_refine_ls_shift/su_max 0.000
_refine_ls_shift/su_mean 0.000
_refine_ls_structure_factor_coef Fsqd
_refine_ls_weighting_details 'calc w=1/[\s^2^(Fo^2^)+(0.0634P)^2^+0.2762P] where P=(Fo^2^+2Fc^2^)/3'
_refine_ls_weighting_scheme calc
_refine_ls_wR_factor_gt 0.1338
_refine_ls_wR_factor_ref 0.1370
_reflns_number_gt 2040
_reflns_number_total 2302
_reflns_threshold_expression >2sigma(I)
_cod_data_source_file jo400383g_si_005.cif
_cod_data_source_block s12102
_cod_database_code 4028452

loop_
_symmetry_equiv_pos_as_xyz
'x, y, z'
'-x, -y, -z'

loop_
_atom_site_label
_atom_site_type_symbol
_atom_site_fract_x
_atom_site_fract_y
_atom_site_fract_z
_atom_site_U_iso_or_equiv
_atom_site_adp_type
_atom_site_occupancy
_atom_site_symmetry_multiplicity
_atom_site_calc_flag
_atom_site_refinement_flags
_atom_site_disorder_assembly
_atom_site_disorder_group
C1 C 0.2308(3) 0.3000(3) 0.73095(18) 0.0424(4) Uani 1 1 d . . .
H1A H 0.1349 0.2084 0.7515 0.051 Uiso 1 1 calc R . .
H1B H 0.1629 0.3182 0.6574 0.051 Uiso 1 1 calc R . .
C12 C 0.1899(3) 0.4944(3) 0.9311(2) 0.0530(5) Uani 1 1 d . . .
H12A H 0.2521 0.6128 1.0017 0.079 Uiso 1 1 calc R . .
H12B H 0.1597 0.4022 0.9689 0.079 Uiso 1 1 calc R . .
H12C H 0.0724 0.4813 0.8753 0.079 Uiso 1 1 calc R . .
C2 C 0.3221(3) 0.4740(3) 0.84974(17) 0.0393(4) Uani 1 1 d . . .
H2 H 0.4379 0.4796 0.9060 0.047 Uiso 1 1 calc R . .
O1 O 0.37947(18) 0.62084(17) 0.80287(12) 0.0416(3) Uani 1 1 d . . .
C3 C 0.5271(3) 0.7743(3) 0.88594(18) 0.0422(5) Uani 1 1 d D A .
O2 O 0.6125(2) 0.79434(19) 0.99307(13) 0.0514(4) Uani 1 1 d . . .
C4 C 0.5736(3) 0.9178(3) 0.8291(2) 0.0530(5) Uani 1 1 d DU . .
H4A H 0.5616 1.0217 0.8863 0.064 Uiso 0.744(7) 1 calc PR A 1
H4B H 0.4812 0.8715 0.7416 0.064 Uiso 0.744(7) 1 calc PR A 1
H4C H 0.5057 0.8639 0.7341 0.064 Uiso 0.256(7) 1 calc PR A 2
H4D H 0.5301 1.0073 0.8716 0.064 Uiso 0.256(7) 1 calc PR A 2
C5 C 0.7737(7) 0.9773(7) 0.8167(7) 0.0566(13) Uani 0.744(7) 1 d PDU A 1
H5A H 0.8048 1.0795 0.7878 0.068 Uiso 0.744(7) 1 calc PR A 1
H5B H 0.8659 1.0171 0.9031 0.068 Uiso 0.744(7) 1 calc PR A 1
C6 C 0.7893(5) 0.8280(5) 0.7204(4) 0.0493(9) Uani 0.744(7) 1 d PDU A 1
H6 H 0.6980 0.7709 0.6363 0.059 Uiso 0.744(7) 1 calc PR A 1
C7 C 0.9158(6) 0.7675(5) 0.7397(3) 0.0594(10) Uani 0.744(7) 1 d PDU A 1
H7 H 1.0035 0.8195 0.8249 0.071 Uiso 0.744(7) 1 calc PR A 1
C8 C 0.9343(6) 0.6234(5) 0.6391(5) 0.0599(10) Uani 0.744(7) 1 d PDU A 1
H8A H 1.0194 0.5833 0.6835 0.072 Uiso 0.744(7) 1 calc PR A 1
H8B H 0.9946 0.6730 0.5791 0.072 Uiso 0.744(7) 1 calc PR A 1
C5A C 0.781(2) 1.007(2) 0.850(3) 0.070(4) Uani 0.256(7) 1 d PDU A 2
H5A1 H 0.8436 1.0709 0.9455 0.084 Uiso 0.256(7) 1 calc PR A 2
H5A2 H 0.8046 1.0984 0.8104 0.084 Uiso 0.256(7) 1 calc PR A 2
C6A C 0.8800(16) 0.8966(13) 0.7990(12) 0.063(2) Uani 0.256(7) 1 d PDU A 2
H6A H 1.0112 0.9418 0.8433 0.076 Uiso 0.256(7) 1 calc PR A 2
C7A C 0.806(2) 0.7473(19) 0.7016(15) 0.087(4) Uani 0.256(7) 1 d PDU A 2
H7A H 0.6721 0.7024 0.6662 0.105 Uiso 0.256(7) 1 calc PR A 2
C8A C 0.882(2) 0.6344(18) 0.635(2) 0.110(5) Uani 0.256(7) 1 d PDU A 2
H8A1 H 0.9480 0.6877 0.5787 0.131 Uiso 0.256(7) 1 calc PR A 2
H8A2 H 0.9780 0.6290 0.7009 0.131 Uiso 0.256(7) 1 calc PR A 2
C9 C 0.7482(4) 0.4652(3) 0.5602(3) 0.0634(6) Uani 1 1 d DU . .
H9A H 0.7684 0.3835 0.4874 0.076 Uiso 0.744(7) 1 calc PR A 1
H9B H 0.6594 0.5062 0.5213 0.076 Uiso 0.744(7) 1 calc PR A 1
H9C H 0.8076 0.3995 0.5077 0.076 Uiso 0.256(7) 1 calc PR A 2
H9D H 0.6475 0.4707 0.4986 0.076 Uiso 0.256(7) 1 calc PR A 2
C10 C 0.6591(3) 0.3642(3) 0.64014(19) 0.0426(4) Uani 1 1 d D A .
O3 O 0.7323(2) 0.2984(2) 0.69894(18) 0.0646(5) Uani 1 1 d . . .
O4 O 0.48183(18) 0.34624(18) 0.62977(13) 0.0425(4) Uani 1 1 d . . .
C11 C 0.3680(3) 0.2286(2) 0.68628(18) 0.0411(4) Uani 1 1 d . A .
H11 H 0.4536 0.2305 0.7637 0.049 Uiso 1 1 calc R . .
C13 C 0.2695(4) 0.0413(3) 0.5835(3) 0.0630(6) Uani 1 1 d . . .
H13A H 0.1865 0.0393 0.5071 0.094 Uiso 1 1 calc R A .
H13B H 0.1931 -0.0403 0.6198 0.094 Uiso 1 1 calc R . .
H13C H 0.3649 0.0035 0.5570 0.094 Uiso 1 1 calc R . .

loop_
_atom_site_aniso_label
_atom_site_aniso_U_11
_atom_site_aniso_U_22
_atom_site_aniso_U_33
_atom_site_aniso_U_23
_atom_site_aniso_U_13
_atom_site_aniso_U_12
C1 0.0378(9) 0.0479(11) 0.0384(10) 0.0165(8) 0.0114(8) 0.0152(8)
C12 0.0508(12) 0.0635(13) 0.0455(11) 0.0184(10) 0.0230(9) 0.0236(10)
C2 0.0399(9) 0.0481(10) 0.0337(9) 0.0191(8) 0.0132(7) 0.0193(8)
O1 0.0476(7) 0.0468(8) 0.0356(7) 0.0190(6) 0.0128(6) 0.0234(6)
C3 0.0531(11) 0.0448(11) 0.0372(10) 0.0158(8) 0.0193(9) 0.0274(9)
O2 0.0605(9) 0.0471(8) 0.0385(8) 0.0146(6) 0.0105(6) 0.0177(7)
C4 0.0754(14) 0.0453(11) 0.0518(12) 0.0223(9) 0.0247(10) 0.0349(10)
C5 0.075(2) 0.042(2) 0.064(3) 0.0283(19) 0.034(2) 0.0257(18)
C6 0.061(2) 0.053(2) 0.0377(19) 0.0214(17) 0.0188(16) 0.0239(17)
C7 0.068(2) 0.067(2) 0.0461(17) 0.0212(14) 0.0092(15) 0.0356(18)
C8 0.061(2) 0.0576(18) 0.072(2) 0.0338(16) 0.0306(18) 0.0247(14)
C5A 0.081(5) 0.051(6) 0.080(10) 0.034(5) 0.026(6) 0.022(5)
C6A 0.064(5) 0.063(4) 0.065(6) 0.033(4) 0.024(4) 0.022(4)
C7A 0.059(6) 0.095(6) 0.071(7) 0.001(6) 0.022(6) 0.018(6)
C8A 0.107(9) 0.109(6) 0.075(7) -0.008(6) 0.018(7) 0.044(5)
C9 0.0651(14) 0.0673(14) 0.0781(16) 0.0387(12) 0.0395(12) 0.0337(12)
C10 0.0455(10) 0.0398(10) 0.0436(10) 0.0140(8) 0.0151(8) 0.0202(8)
O3 0.0489(9) 0.0771(11) 0.0815(12) 0.0457(10) 0.0183(8) 0.0298(8)
O4 0.0476(8) 0.0474(8) 0.0461(7) 0.0262(6) 0.0218(6) 0.0250(6)
C11 0.0460(10) 0.0408(10) 0.0401(10) 0.0203(8) 0.0162(8) 0.0175(8)
C13 0.0657(14) 0.0442(12) 0.0688(15) 0.0130(11) 0.0251(12) 0.0173(11)

loop_
_atom_type_symbol
_atom_type_description
_atom_type_scat_dispersion_real
_atom_type_scat_dispersion_imag
_atom_type_scat_source
C C 0.0033 0.0016 'International Tables Vol C Tables 4.2.6.8 and 6.1.1.4'
H H 0.0000 0.0000 'International Tables Vol C Tables 4.2.6.8 and 6.1.1.4'
O O 0.0106 0.0060 'International Tables Vol C Tables 4.2.6.8 and 6.1.1.4'

loop_
_geom_angle_atom_site_label_1
_geom_angle_atom_site_label_2
_geom_angle_atom_site_label_3
_geom_angle
C11 C1 C2 114.85(16)
C11 C1 H1A 108.6
C2 C1 H1A 108.6
C11 C1 H1B 108.6
C2 C1 H1B 108.6
H1A C1 H1B 107.5
C2 C12 H12A 109.5
C2 C12 H12B 109.5
H12A C12 H12B 109.5
C2 C12 H12C 109.5
H12A C12 H12C 109.5
H12B C12 H12C 109.5
O1 C2 C12 109.17(16)
O1 C2 C1 107.78(14)
C12 C2 C1 113.04(16)
O1 C2 H2 108.9
C12 C2 H2 108.9
C1 C2 H2 108.9
C3 O1 C2 116.27(13)
O2 C3 O1 123.76(18)
O2 C3 C4 124.07(19)
O1 C3 C4 112.17(16)
C5A C4 C3 110.4(11)
C5A C4 C5 13.9(9)
C3 C4 C5 111.5(3)
C5A C4 H4A 97.5
C3 C4 H4A 109.3
C5 C4 H4A 109.3
C5A C4 H4B 121.3
C3 C4 H4B 109.3
C5 C4 H4B 109.3
H4A C4 H4B 108.0
C5A C4 H4C 109.6
C3 C4 H4C 109.6
C5 C4 H4C 96.7
H4A C4 H4C 119.8
H4B C4 H4C 14.2
C5A C4 H4D 109.6
C3 C4 H4D 109.6
C5 C4 H4D 120.3
H4A C4 H4D 13.8
H4B C4 H4D 95.4
H4C C4 H4D 108.1
C6 C5 C4 110.3(4)
C6 C5 H5A 109.6
C4 C5 H5A 109.6
C6 C5 H5B 109.6
C4 C5 H5B 109.6
H5A C5 H5B 108.1
C7 C6 C5 126.6(5)
C7 C6 H6 116.7
C5 C6 H6 116.7
C6 C7 C8 125.5(4)
C6 C7 H7 117.3
C8 C7 H7 117.3
C7 C8 C9 113.5(3)
C7 C8 H8A 108.9
C9 C8 H8A 108.9
C7 C8 H8B 108.9
C9 C8 H8B 108.9
H8A C8 H8B 107.7
C4 C5A C6A 119.1(11)
C4 C5A H5A1 107.5
C6A C5A H5A1 107.5
C4 C5A H5A2 107.5
C6A C5A H5A2 107.5
H5A1 C5A H5A2 107.0
C7A C6A C5A 126.5(14)
C7A C6A H6A 116.7
C5A C6A H6A 116.7
C6A C7A C8A 133.2(15)
C6A C7A H7A 113.4
C8A C7A H7A 113.4
C9 C8A C7A 113.4(13)
C9 C8A H8A1 108.9
C7A C8A H8A1 108.9
C9 C8A H8A2 108.9
C7A C8A H8A2 108.9
H8A1 C8A H8A2 107.7
C8A C9 C8 17.4(8)
C8A C9 C10 112.8(10)
C8 C9 C10 112.8(3)
C8A C9 H9A 122.9
C8 C9 H9A 109.0
C10 C9 H9A 109.0
C8A C9 H9B 93.5
C8 C9 H9B 109.0
C10 C9 H9B 109.0
H9A C9 H9B 107.8
C8A C9 H9C 109.0
C8 C9 H9C 93.4
C10 C9 H9C 109.0
H9A C9 H9C 17.9
H9B C9 H9C 122.7
C8A C9 H9D 109.0
C8 C9 H9D 122.9
C10 C9 H9D 109.0
H9A C9 H9D 91.5
H9B C9 H9D 17.9
H9C C9 H9D 107.8
O3 C10 O4 123.88(18)
O3 C10 C9 124.57(19)
O4 C10 C9 111.40(17)
C10 O4 C11 117.36(14)
O4 C11 C13 108.09(16)
O4 C11 C1 107.80(15)
C13 C11 C1 113.13(17)
O4 C11 H11 109.3
C13 C11 H11 109.3
C1 C11 H11 109.3
C11 C13 H13A 109.5
C11 C13 H13B 109.5
H13A C13 H13B 109.5
C11 C13 H13C 109.5
H13A C13 H13C 109.5
H13B C13 H13C 109.5

loop_
_geom_bond_atom_site_label_1
_geom_bond_atom_site_label_2
_geom_bond_distance
C1 C11 1.515(3)
C1 C2 1.519(3)
C1 H1A 0.9900
C1 H1B 0.9900
C12 C2 1.515(3)
C12 H12A 0.9800
C12 H12B 0.9800
C12 H12C 0.9800
C2 O1 1.463(2)
C2 H2 1.0000
O1 C3 1.343(2)
C3 O2 1.204(2)
C3 C4 1.510(3)
C4 C5A 1.482(14)
C4 C5 1.519(5)
C4 H4A 0.9900
C4 H4B 0.9900
C4 H4C 0.9900
C4 H4D 0.9900
C5 C6 1.485(5)
C5 H5A 0.9900
C5 H5B 0.9900
C6 C7 1.304(5)
C6 H6 0.9500
C7 C8 1.491(5)
C7 H7 0.9500
C8 C9 1.498(5)
C8 H8A 0.9900
C8 H8B 0.9900
C5A C6A 1.490(13)
C5A H5A1 0.9900
C5A H5A2 0.9900
C6A C7A 1.279(14)
C6A H6A 0.9500
C7A C8A 1.425(14)
C7A H7A 0.9500
C8A C9 1.362(13)
C8A H8A1 0.9900
C8A H8A2 0.9900
C9 C10 1.503(3)
C9 H9A 0.9900
C9 H9B 0.9900
C9 H9C 0.9900
C9 H9D 0.9900
C10 O3 1.193(2)
C10 O4 1.335(2)
O4 C11 1.460(2)
C11 C13 1.511(3)
C11 H11 1.0000
C13 H13A 0.9800
C13 H13B 0.9800
C13 H13C 0.9800
